data_2230646
loop_
_publ_author_name
'Md Nasir, Mohd Faizal'
'Hassan, Ibrahim N.'
'Yamin, Bohari'
'Daud, W. R. W'
'Kassim, Mohammad B.'

_publ_section_title
;
 1,1-Dibenzyl-3-(3-chlorobenzoyl)thiourea
;
_journal_coeditor_code GK2383
_journal_issue 7
_journal_name_full 'Acta Crystallographica Section E'
_journal_page_first o1742
_journal_paper_doi 10.1107/S1600536811023191
_journal_volume 67
_journal_year 2011
_chemical_formula_iupac 'C22 H19 Cl N2 O S'
_chemical_formula_moiety 'C22 H19 Cl N2 O S'
_chemical_formula_sum 'C22 H19 Cl N2 O S'
_chemical_formula_weight 394.90
_chemical_melting_point 409.15
_chemical_name_systematic
;
1,1-Dibenzyl-3-(3-chlorobenzoyl)thiourea
;
_space_group_IT_number 2
_symmetry_cell_setting triclinic
_symmetry_space_group_name_Hall '-P 1'
_symmetry_space_group_name_H-M 'P -1'
_atom_sites_solution_hydrogens geom
_atom_sites_solution_primary direct
_atom_sites_solution_secondary difmap
_audit_creation_method SHELXL-97
_cell_angle_alpha 72.422(8)
_cell_angle_beta 72.869(9)
_cell_angle_gamma 69.463(8)
_cell_formula_units_Z 2
_cell_length_a 9.503(4)
_cell_length_b 9.650(4)
_cell_length_c 12.487(5)
_cell_measurement_reflns_used 1114
_cell_measurement_temperature 298(2)
_cell_measurement_theta_max 28.49
_cell_measurement_theta_min 2.31
_cell_volume 999.2(7)
_computing_cell_refinement 'SAINT (Bruker, 2000)'
_computing_data_collection 'SMART (Bruker, 2000)'
_computing_data_reduction 'SAINT (Bruker, 2000)'
_computing_molecular_graphics 'SHELXTL (Sheldrick, 2008)'
_computing_publication_material
;
SHELXTL (Sheldrick, 2008), PARST (Nardelli, 1995) and PLATON
(Spek, 2009)
;
_computing_structure_refinement 'SHELXL97 (Sheldrick, 2008)'
_computing_structure_solution 'SHELXS97 (Sheldrick, 2008)'
_diffrn_ambient_temperature 298(2)
_diffrn_measured_fraction_theta_full 0.990
_diffrn_measured_fraction_theta_max 0.990
_diffrn_measurement_device_type
;
Bruker SMART APEX CCD area-detector
;
_diffrn_measurement_method \w
_diffrn_radiation_monochromator graphite
_diffrn_radiation_source 'fine-focus sealed tube'
_diffrn_radiation_type MoK\a
_diffrn_radiation_wavelength 0.71073
_diffrn_reflns_av_R_equivalents 0.0362
_diffrn_reflns_av_sigmaI/netI 0.0510
_diffrn_reflns_limit_h_max 12
_diffrn_reflns_limit_h_min -12
_diffrn_reflns_limit_k_max 12
_diffrn_reflns_limit_k_min -12
_diffrn_reflns_limit_l_max 16
_diffrn_reflns_limit_l_min -16
_diffrn_reflns_number 13666
_diffrn_reflns_theta_full 28.49
_diffrn_reflns_theta_max 28.49
_diffrn_reflns_theta_min 2.31
_exptl_absorpt_coefficient_mu 0.310
_exptl_absorpt_correction_T_max 0.961
_exptl_absorpt_correction_T_min 0.918
_exptl_absorpt_correction_type multi-scan
_exptl_absorpt_process_details '(SADABS; Bruker, 2000)'
_exptl_crystal_colour colourless
_exptl_crystal_density_diffrn 1.313
_exptl_crystal_density_method 'not measured'
_exptl_crystal_description block
_exptl_crystal_F_000 412
_exptl_crystal_size_max 0.28
_exptl_crystal_size_mid 0.17
_exptl_crystal_size_min 0.13
_refine_diff_density_max 0.339
_refine_diff_density_min -0.312
_refine_ls_extinction_method none
_refine_ls_goodness_of_fit_ref 1.025
_refine_ls_hydrogen_treatment constr
_refine_ls_matrix_type full
_refine_ls_number_parameters 244
_refine_ls_number_reflns 5000
_refine_ls_number_restraints 0
_refine_ls_restrained_S_all 1.025
_refine_ls_R_factor_all 0.1023
_refine_ls_R_factor_gt 0.0538
_refine_ls_shift/su_max 0.001
_refine_ls_shift/su_mean 0.000
_refine_ls_structure_factor_coef Fsqd
_refine_ls_weighting_details 'calc w=1/[\s^2^(Fo^2^)+(0.0679P)^2^+0.0522P] where P=(Fo^2^+2Fc^2^)/3'
_refine_ls_weighting_scheme calc
_refine_ls_wR_factor_gt 0.1276
_refine_ls_wR_factor_ref 0.1474
_reflns_number_gt 2879
_reflns_number_total 5000
_reflns_threshold_expression I>2sigma(I)
_cod_data_source_file gk2383.cif
_cod_data_source_block I
_cod_original_cell_volume 999.1(7)
_cod_database_code 2230646
_cod_database_fobs_code 2230646

loop_
_symmetry_equiv_pos_as_xyz
'x, y, z'
'-x, -y, -z'

loop_
_atom_site_type_symbol
_atom_site_label
_atom_site_fract_x
_atom_site_fract_y
_atom_site_fract_z
_atom_site_U_iso_or_equiv
_atom_site_adp_type
_atom_site_calc_flag
_atom_site_refinement_flags
_atom_site_occupancy
_atom_site_symmetry_multiplicity
_atom_site_disorder_assembly
_atom_site_disorder_group
S S1 0.89445(7) 0.70137(6) 0.39746(5) 0.0651(2) Uani d . 1 1 . .
Cl Cl1 1.24059(9) -0.15952(8) 0.53858(7) 0.0984(3) Uani d . 1 1 . .
O O1 1.15882(17) 0.42880(17) 0.15716(13) 0.0614(4) Uani d . 1 1 . .
N N1 1.01426(17) 0.43643(17) 0.33839(14) 0.0475(4) Uani d . 1 1 . .
H H1 0.9940 0.3826 0.4067 0.057 Uiso calc R 1 1 . .
N N2 0.86120(18) 0.62690(17) 0.21995(14) 0.0474(4) Uani d . 1 1 . .
C C8 0.9214(2) 0.5863(2) 0.31191(17) 0.0454(5) Uani d . 1 1 . .
C C1 1.2465(2) 0.2283(2) 0.30830(18) 0.0476(5) Uani d . 1 1 . .
C C7 1.1378(2) 0.3712(2) 0.25868(19) 0.0482(5) Uani d . 1 1 . .
C C6 1.1962(2) 0.1167(2) 0.39517(18) 0.0517(5) Uani d . 1 1 . .
H H6 1.0920 0.1315 0.4278 0.062 Uiso calc R 1 1 . .
C C10 0.6590(2) 0.5487(2) 0.19232(18) 0.0502(5) Uani d . 1 1 . .
C C9 0.8302(2) 0.5205(2) 0.1730(2) 0.0541(5) Uani d . 1 1 . .
H H9A 0.8767 0.4170 0.2104 0.065 Uiso calc R 1 1 . .
H H9B 0.8751 0.5338 0.0914 0.065 Uiso calc R 1 1 . .
C C16 0.7941(2) 0.7885(2) 0.17143(19) 0.0542(5) Uani d . 1 1 . .
H H16A 0.8138 0.8494 0.2115 0.065 Uiso calc R 1 1 . .
H H16B 0.6835 0.8095 0.1842 0.065 Uiso calc R 1 1 . .
C C17 0.8578(3) 0.8343(2) 0.04457(19) 0.0569(6) Uani d . 1 1 . .
C C5 1.3029(3) -0.0172(2) 0.43277(19) 0.0607(6) Uani d . 1 1 . .
C C15 0.5883(3) 0.5901(3) 0.1013(2) 0.0658(6) Uani d . 1 1 . .
H H15 0.6472 0.5954 0.0269 0.079 Uiso calc R 1 1 . .
C C4 1.4577(3) -0.0385(3) 0.3883(2) 0.0708(7) Uani d . 1 1 . .
H H4 1.5287 -0.1283 0.4150 0.085 Uiso calc R 1 1 . .
C C2 1.4025(2) 0.2061(2) 0.2627(2) 0.0633(6) Uani d . 1 1 . .
H H2 1.4370 0.2804 0.2039 0.076 Uiso calc R 1 1 . .
C C3 1.5060(3) 0.0740(3) 0.3045(2) 0.0751(8) Uani d . 1 1 . .
H H3 1.6107 0.0609 0.2752 0.090 Uiso calc R 1 1 . .
C C22 1.0129(3) 0.7936(3) -0.0005(2) 0.0719(7) Uani d . 1 1 . .
H H22 1.0805 0.7298 0.0466 0.086 Uiso calc R 1 1 . .
C C11 0.5686(3) 0.5384(3) 0.3020(2) 0.0741(7) Uani d . 1 1 . .
H H11 0.6143 0.5088 0.3649 0.089 Uiso calc R 1 1 . .
C C18 0.7596(4) 0.9279(3) -0.0270(2) 0.0797(8) Uani d . 1 1 . .
H H18 0.6540 0.9551 0.0021 0.096 Uiso calc R 1 1 . .
C C14 0.4304(3) 0.6240(3) 0.1196(3) 0.0860(8) Uani d . 1 1 . .
H H14 0.3838 0.6519 0.0573 0.103 Uiso calc R 1 1 . .
C C21 1.0691(4) 0.8466(4) -0.1150(3) 0.0994(11) Uani d . 1 1 . .
H H21 1.1744 0.8176 -0.1449 0.119 Uiso calc R 1 1 . .
C C19 0.8167(6) 0.9815(4) -0.1415(3) 0.1121(13) Uani d . 1 1 . .
H H19 0.7500 1.0453 -0.1893 0.135 Uiso calc R 1 1 . .
C C20 0.9722(7) 0.9406(4) -0.1848(3) 0.1165(15) Uani d . 1 1 . .
H H20 1.0111 0.9774 -0.2619 0.140 Uiso calc R 1 1 . .
C C12 0.4102(4) 0.5717(4) 0.3194(3) 0.0922(9) Uani d . 1 1 . .
H H12 0.3504 0.5633 0.3936 0.111 Uiso calc R 1 1 . .
C C13 0.3428(3) 0.6166(3) 0.2279(4) 0.0907(10) Uani d . 1 1 . .
H H13 0.2364 0.6424 0.2393 0.109 Uiso calc R 1 1 . .

loop_
_atom_site_aniso_label
_atom_site_aniso_U_11
_atom_site_aniso_U_22
_atom_site_aniso_U_33
_atom_site_aniso_U_12
_atom_site_aniso_U_13
_atom_site_aniso_U_23
S1 0.0793(4) 0.0510(3) 0.0616(4) 0.0073(3) -0.0289(3) -0.0249(3)
Cl1 0.0963(6) 0.0616(4) 0.0962(5) -0.0036(4) -0.0078(4) 0.0053(4)
O1 0.0552(9) 0.0614(9) 0.0517(9) -0.0035(7) -0.0041(7) -0.0128(7)
N1 0.0469(9) 0.0392(8) 0.0447(9) 0.0005(7) -0.0070(8) -0.0106(7)
N2 0.0481(9) 0.0393(9) 0.0529(10) -0.0012(7) -0.0168(8) -0.0152(8)
C8 0.0391(10) 0.0428(11) 0.0480(11) -0.0037(8) -0.0078(9) -0.0122(9)
C1 0.0418(11) 0.0433(11) 0.0541(12) -0.0008(9) -0.0097(9) -0.0197(9)
C7 0.0428(11) 0.0468(11) 0.0532(13) -0.0074(9) -0.0068(9) -0.0181(10)
C6 0.0427(11) 0.0502(12) 0.0567(13) -0.0010(9) -0.0083(10) -0.0210(10)
C10 0.0497(12) 0.0441(11) 0.0553(12) -0.0084(9) -0.0111(10) -0.0149(9)
C9 0.0539(12) 0.0463(11) 0.0630(13) -0.0027(10) -0.0180(11) -0.0217(10)
C16 0.0556(13) 0.0414(11) 0.0614(13) 0.0017(9) -0.0216(11) -0.0149(10)
C17 0.0731(15) 0.0413(11) 0.0611(14) -0.0108(11) -0.0246(12) -0.0147(10)
C5 0.0633(15) 0.0476(12) 0.0619(14) -0.0004(10) -0.0125(11) -0.0180(11)
C15 0.0576(14) 0.0784(17) 0.0654(15) -0.0165(12) -0.0158(12) -0.0224(13)
C4 0.0574(15) 0.0530(14) 0.0874(18) 0.0118(12) -0.0208(14) -0.0226(13)
C2 0.0465(12) 0.0501(13) 0.0797(16) -0.0031(10) -0.0024(11) -0.0187(12)
C3 0.0410(13) 0.0644(16) 0.106(2) 0.0039(11) -0.0051(13) -0.0322(16)
C22 0.0767(18) 0.0659(16) 0.0727(17) -0.0243(14) -0.0109(14) -0.0150(13)
C11 0.0800(18) 0.0793(18) 0.0590(15) -0.0218(15) -0.0077(13) -0.0176(13)
C18 0.110(2) 0.0598(15) 0.0720(18) -0.0091(15) -0.0449(16) -0.0109(13)
C14 0.0605(17) 0.101(2) 0.108(2) -0.0165(15) -0.0323(17) -0.0332(19)
C21 0.128(3) 0.087(2) 0.086(2) -0.058(2) 0.019(2) -0.0300(19)
C19 0.203(4) 0.071(2) 0.069(2) -0.033(3) -0.059(3) -0.0023(17)
C20 0.221(5) 0.078(2) 0.060(2) -0.074(3) -0.007(3) -0.0133(17)
C12 0.079(2) 0.097(2) 0.095(2) -0.0399(18) 0.0271(18) -0.0401(18)
C13 0.0533(16) 0.085(2) 0.144(3) -0.0193(14) -0.009(2) -0.051(2)

loop_
_atom_type_symbol
_atom_type_description
_atom_type_scat_dispersion_real
_atom_type_scat_dispersion_imag
_atom_type_scat_source
C C 0.0033 0.0016 'International Tables Vol C Tables 4.2.6.8 and 6.1.1.4'
H H 0.0000 0.0000 'International Tables Vol C Tables 4.2.6.8 and 6.1.1.4'
N N 0.0061 0.0033 'International Tables Vol C Tables 4.2.6.8 and 6.1.1.4'
O O 0.0106 0.0060 'International Tables Vol C Tables 4.2.6.8 and 6.1.1.4'
S S 0.1246 0.1234 'International Tables Vol C Tables 4.2.6.8 and 6.1.1.4'
Cl Cl 0.1484 0.1585 'International Tables Vol C Tables 4.2.6.8 and 6.1.1.4'

loop_
_geom_angle_atom_site_label_1
_geom_angle_atom_site_label_2
_geom_angle_atom_site_label_3
_geom_angle_site_symmetry_1
_geom_angle_site_symmetry_3
_geom_angle
_geom_angle_publ_flag
C7 N1 C8 . . 122.70(17) ?
C7 N1 H1 . . 118.6 ?
C8 N1 H1 . . 118.6 ?
C8 N2 C9 . . 123.98(17) ?
C8 N2 C16 . . 120.06(17) ?
C9 N2 C16 . . 115.01(16) ?
N2 C8 N1 . . 117.33(17) ?
N2 C8 S1 . . 124.47(15) ?
N1 C8 S1 . . 118.19(14) ?
C6 C1 C2 . . 119.73(19) ?
C6 C1 C7 . . 122.07(18) ?
C2 C1 C7 . . 118.2(2) ?
O1 C7 N1 . . 122.69(19) ?
O1 C7 C1 . . 122.22(18) ?
N1 C7 C1 . . 115.04(18) ?
C5 C6 C1 . . 119.1(2) ?
C5 C6 H6 . . 120.4 ?
C1 C6 H6 . . 120.4 ?
C15 C10 C11 . . 118.3(2) ?
C15 C10 C9 . . 121.0(2) ?
C11 C10 C9 . . 120.7(2) ?
N2 C9 C10 . . 109.86(16) ?
N2 C9 H9A . . 109.7 ?
C10 C9 H9A . . 109.7 ?
N2 C9 H9B . . 109.7 ?
C10 C9 H9B . . 109.7 ?
H9A C9 H9B . . 108.2 ?
N2 C16 C17 . . 112.77(16) ?
N2 C16 H16A . . 109.0 ?
C17 C16 H16A . . 109.0 ?
N2 C16 H16B . . 109.0 ?
C17 C16 H16B . . 109.0 ?
H16A C16 H16B . . 107.8 ?
C22 C17 C18 . . 118.9(2) ?
C22 C17 C16 . . 121.5(2) ?
C18 C17 C16 . . 119.5(2) ?
C4 C5 C6 . . 121.1(2) ?
C4 C5 Cl1 . . 119.47(18) ?
C6 C5 Cl1 . . 119.44(18) ?
C10 C15 C14 . . 120.6(2) ?
C10 C15 H15 . . 119.7 ?
C14 C15 H15 . . 119.7 ?
C3 C4 C5 . . 119.2(2) ?
C3 C4 H4 . . 120.4 ?
C5 C4 H4 . . 120.4 ?
C3 C2 C1 . . 119.8(2) ?
C3 C2 H2 . . 120.1 ?
C1 C2 H2 . . 120.1 ?
C4 C3 C2 . . 121.1(2) ?
C4 C3 H3 . . 119.5 ?
C2 C3 H3 . . 119.5 ?
C17 C22 C21 . . 120.4(3) ?
C17 C22 H22 . . 119.8 ?
C21 C22 H22 . . 119.8 ?
C10 C11 C12 . . 120.7(3) ?
C10 C11 H11 . . 119.7 ?
C12 C11 H11 . . 119.7 ?
C19 C18 C17 . . 120.4(3) ?
C19 C18 H18 . . 119.8 ?
C17 C18 H18 . . 119.8 ?
C13 C14 C15 . . 120.4(3) ?
C13 C14 H14 . . 119.8 ?
C15 C14 H14 . . 119.8 ?
C20 C21 C22 . . 120.5(3) ?
C20 C21 H21 . . 119.7 ?
C22 C21 H21 . . 119.7 ?
C20 C19 C18 . . 119.9(3) ?
C20 C19 H19 . . 120.0 ?
C18 C19 H19 . . 120.0 ?
C21 C20 C19 . . 119.9(3) ?
C21 C20 H20 . . 120.1 ?
C19 C20 H20 . . 120.1 ?
C13 C12 C11 . . 119.9(3) ?
C13 C12 H12 . . 120.1 ?
C11 C12 H12 . . 120.1 ?
C12 C13 C14 . . 120.2(3) ?
C12 C13 H13 . . 119.9 ?
C14 C13 H13 . . 119.9 ?

loop_
_geom_bond_atom_site_label_1
_geom_bond_atom_site_label_2
_geom_bond_site_symmetry_2
_geom_bond_distance
_geom_bond_publ_flag
S1 C8 . 1.672(2) ?
Cl1 C5 . 1.731(3) ?
O1 C7 . 1.208(3) ?
N1 C7 . 1.392(2) ?
N1 C8 . 1.402(2) ?
N1 H1 . 0.8600 ?
N2 C8 . 1.326(2) ?
N2 C9 . 1.470(3) ?
N2 C16 . 1.471(2) ?
C1 C6 . 1.384(3) ?
C1 C2 . 1.386(3) ?
C1 C7 . 1.488(3) ?
C6 C5 . 1.383(3) ?
C6 H6 . 0.9300 ?
C10 C15 . 1.374(3) ?
C10 C11 . 1.382(3) ?
C10 C9 . 1.508(3) ?
C9 H9A . 0.9700 ?
C9 H9B . 0.9700 ?
C16 C17 . 1.507(3) ?
C16 H16A . 0.9700 ?
C16 H16B . 0.9700 ?
C17 C22 . 1.372(3) ?
C17 C18 . 1.378(3) ?
C5 C4 . 1.375(3) ?
C15 C14 . 1.382(4) ?
C15 H15 . 0.9300 ?
C4 C3 . 1.365(3) ?
C4 H4 . 0.9300 ?
C2 C3 . 1.373(3) ?
C2 H2 . 0.9300 ?
C3 H3 . 0.9300 ?
C22 C21 . 1.375(4) ?
C22 H22 . 0.9300 ?
C11 C12 . 1.388(4) ?
C11 H11 . 0.9300 ?
C18 C19 . 1.377(4) ?
C18 H18 . 0.9300 ?
C14 C13 . 1.359(4) ?
C14 H14 . 0.9300 ?
C21 C20 . 1.356(5) ?
C21 H21 . 0.9300 ?
C19 C20 . 1.371(6) ?
C19 H19 . 0.9300 ?
C20 H20 . 0.9300 ?
C12 C13 . 1.357(5) ?
C12 H12 . 0.9300 ?
C13 H13 . 0.9300 ?

loop_
_geom_hbond_atom_site_label_D
_geom_hbond_atom_site_label_H
_geom_hbond_atom_site_label_A
_geom_hbond_site_symmetry_D
_geom_hbond_site_symmetry_H
_geom_hbond_site_symmetry_A
_geom_hbond_distance_DH
_geom_hbond_distance_HA
_geom_hbond_distance_DA
_geom_hbond_angle_DHA
_geom_hbond_publ_flag
C16 H16A S1 . . 1_555 0.97 2.51 3.029(3) 113 no
N1 H1 S1 . . 2_766 0.86 2.74 3.410(2) 136 yes
C15 H15 O1 . . 2_765 0.93 2.50 3.421(3) 170 yes

loop_
_geom_torsion_atom_site_label_1
_geom_torsion_atom_site_label_2
_geom_torsion_atom_site_label_3
_geom_torsion_atom_site_label_4
_geom_torsion_site_symmetry_1
_geom_torsion_site_symmetry_2
_geom_torsion_site_symmetry_3
_geom_torsion_site_symmetry_4
_geom_torsion
_geom_torsion_publ_flag
C9 N2 C8 N1 . . . . 26.1(3) ?
C16 N2 C8 N1 . . . . -165.58(17) ?
C9 N2 C8 S1 . . . . -154.11(16) ?
C16 N2 C8 S1 . . . . 14.2(3) ?
C7 N1 C8 N2 . . . . 52.4(3) ?
C7 N1 C8 S1 . . . . -127.36(18) ?
C8 N1 C7 O1 . . . . -12.5(3) ?
C8 N1 C7 C1 . . . . 164.86(17) ?
C6 C1 C7 O1 . . . . -140.7(2) ?
C2 C1 C7 O1 . . . . 37.3(3) ?
C6 C1 C7 N1 . . . . 41.9(3) ?
C2 C1 C7 N1 . . . . -140.1(2) ?
C2 C1 C6 C5 . . . . -1.7(3) ?
C7 C1 C6 C5 . . . . 176.25(19) ?
C8 N2 C9 C10 . . . . 110.5(2) ?
C16 N2 C9 C10 . . . . -58.3(2) ?
C15 C10 C9 N2 . . . . 119.3(2) ?
C11 C10 C9 N2 . . . . -58.6(3) ?
C8 N2 C16 C17 . . . . 127.7(2) ?
C9 N2 C16 C17 . . . . -63.0(2) ?
N2 C16 C17 C22 . . . . -47.3(3) ?
N2 C16 C17 C18 . . . . 137.3(2) ?
C1 C6 C5 C4 . . . . 2.5(3) ?
C1 C6 C5 Cl1 . . . . -178.21(16) ?
C11 C10 C15 C14 . . . . 1.5(4) ?
C9 C10 C15 C14 . . . . -176.4(2) ?
C6 C5 C4 C3 . . . . -1.0(4) ?
Cl1 C5 C4 C3 . . . . 179.7(2) ?
C6 C1 C2 C3 . . . . -0.4(3) ?
C7 C1 C2 C3 . . . . -178.5(2) ?
C5 C4 C3 C2 . . . . -1.2(4) ?
C1 C2 C3 C4 . . . . 1.9(4) ?
C18 C17 C22 C21 . . . . 0.5(4) ?
C16 C17 C22 C21 . . . . -174.9(2) ?
C15 C10 C11 C12 . . . . -1.1(4) ?
C9 C10 C11 C12 . . . . 176.8(2) ?
C22 C17 C18 C19 . . . . -1.0(4) ?
C16 C17 C18 C19 . . . . 174.5(2) ?
C10 C15 C14 C13 . . . . 0.0(4) ?
C17 C22 C21 C20 . . . . 0.5(4) ?
C17 C18 C19 C20 . . . . 0.5(5) ?
C22 C21 C20 C19 . . . . -1.1(5) ?
C18 C19 C20 C21 . . . . 0.6(5) ?
C10 C11 C12 C13 . . . . -0.7(4) ?
C11 C12 C13 C14 . . . . 2.3(5) ?
C15 C14 C13 C12 . . . . -1.9(5) ?

loop_
_cod_related_entry_id
_cod_related_entry_database
_cod_related_entry_code
1 ChemSpider 1105431
